data_2228611
loop_
_publ_author_name
'Chen, Lian-Mei'
'Kang, Tai-Ran'

_publ_section_title
;
 2-[(<i>E</i>)-1-(4-Methoxyphenyl)pent-1-en-3-ylidene]malononitrile
;
_journal_coeditor_code XU5082
_journal_issue 12
_journal_name_full 'Acta Crystallographica Section E'
_journal_page_first o3148
_journal_paper_doi 10.1107/S1600536810045381
_journal_volume 66
_journal_year 2010
_chemical_formula_iupac 'C15 H14 N2 O'
_chemical_formula_moiety 'C15 H14 N2 O'
_chemical_formula_sum 'C15 H14 N2 O'
_chemical_formula_weight 238.28
_chemical_name_common
;
2-[(<i>E</i>)-1-(4-Methoxyphenyl)pent-1-en-3-ylidene]malononitrile
;
_chemical_name_systematic
;
2-[(<i>E</i>)-1-(4-Methoxyphenyl)pent-1-en-3-ylidene]propanedinitrile
;
_space_group_IT_number 14
_symmetry_cell_setting monoclinic
_symmetry_space_group_name_Hall '-P 2yn'
_symmetry_space_group_name_H-M 'P 1 21/n 1'
_atom_sites_solution_hydrogens geom
_atom_sites_solution_primary direct
_atom_sites_solution_secondary difmap
_audit_creation_method SHELXL-97
_cell_angle_alpha 90.00
_cell_angle_beta 108.050(2)
_cell_angle_gamma 90.00
_cell_formula_units_Z 4
_cell_length_a 12.3371(3)
_cell_length_b 8.8832(2)
_cell_length_c 12.8554(3)
_cell_measurement_reflns_used 6882
_cell_measurement_temperature 291(2)
_cell_measurement_theta_max 69.4327
_cell_measurement_theta_min 3.6136
_cell_volume 1339.53(6)
_computing_cell_refinement 'CrysAlis RED (Oxford Diffraction, 2008)'
_computing_data_collection 'CrysAlis CCD (Oxford Diffraction, 2008)'
_computing_data_reduction 'CrysAlis RED (Oxford Diffraction, 2008)'
_computing_molecular_graphics 'ORTEP-3 (Farrugia, 1997)'
_computing_publication_material 'SHELXL97 (Sheldrick, 2008)'
_computing_structure_refinement 'SHELXL97 (Sheldrick, 2008)'
_computing_structure_solution 'SHELXS97 (Sheldrick, 2008)'
_diffrn_ambient_temperature 291(2)
_diffrn_detector_area_resol_mean 15.9149
_diffrn_measured_fraction_theta_full 0.980
_diffrn_measured_fraction_theta_max 0.980
_diffrn_measurement_device_type 'Oxford Diffraction Gemini S Ultra'
_diffrn_measurement_method \w
_diffrn_radiation_monochromator mirror
_diffrn_radiation_source 'Enhance Ultra (Cu) X-ray Source'
_diffrn_radiation_type CuK\a
_diffrn_radiation_wavelength 1.54184
_diffrn_reflns_av_R_equivalents 0.0142
_diffrn_reflns_av_sigmaI/netI 0.0111
_diffrn_reflns_limit_h_max 14
_diffrn_reflns_limit_h_min -14
_diffrn_reflns_limit_k_max 10
_diffrn_reflns_limit_k_min -10
_diffrn_reflns_limit_l_max 8
_diffrn_reflns_limit_l_min -15
_diffrn_reflns_number 9020
_diffrn_reflns_theta_full 69.55
_diffrn_reflns_theta_max 69.55
_diffrn_reflns_theta_min 4.34
_diffrn_standards_number 0
_exptl_absorpt_coefficient_mu 0.600
_exptl_absorpt_correction_T_max 0.8131
_exptl_absorpt_correction_T_min 0.7868
_exptl_absorpt_correction_type multi-scan
_exptl_absorpt_process_details '(CrysAlis Pro; Oxford Diffraction, 2009)'
_exptl_crystal_colour yellow
_exptl_crystal_density_diffrn 1.182
_exptl_crystal_density_method 'not measured'
_exptl_crystal_description block
_exptl_crystal_F_000 504
_exptl_crystal_size_max 0.42
_exptl_crystal_size_mid 0.40
_exptl_crystal_size_min 0.36
_refine_diff_density_max 0.111
_refine_diff_density_min -0.138
_refine_ls_extinction_method none
_refine_ls_goodness_of_fit_ref 1.051
_refine_ls_hydrogen_treatment constr
_refine_ls_matrix_type full
_refine_ls_number_parameters 165
_refine_ls_number_reflns 2456
_refine_ls_number_restraints 3
_refine_ls_restrained_S_all 1.055
_refine_ls_R_factor_all 0.0412
_refine_ls_R_factor_gt 0.0391
_refine_ls_shift/su_max 0.000
_refine_ls_shift/su_mean 0.000
_refine_ls_structure_factor_coef Fsqd
_refine_ls_weighting_details 'calc w=1/[\s^2^(Fo^2^)+(0.0607P)^2^+0.1456P] where P=(Fo^2^+2Fc^2^)/3'
_refine_ls_weighting_scheme calc
_refine_ls_wR_factor_gt 0.1092
_refine_ls_wR_factor_ref 0.1116
_reflns_number_gt 2266
_reflns_number_total 2456
_reflns_threshold_expression I>2sigma(I)
_cod_data_source_file xu5082.cif
_cod_data_source_block I
_cod_original_cell_volume 1339.53(5)
_cod_original_sg_symbol_H-M 'P 21/n'
_cod_database_code 2228611
_cod_database_fobs_code 2228611

loop_
_symmetry_equiv_pos_as_xyz
'x, y, z'
'-x+1/2, y+1/2, -z+1/2'
'-x, -y, -z'
'x-1/2, -y-1/2, z-1/2'

loop_
_atom_site_type_symbol
_atom_site_label
_atom_site_fract_x
_atom_site_fract_y
_atom_site_fract_z
_atom_site_U_iso_or_equiv
_atom_site_adp_type
_atom_site_calc_flag
_atom_site_refinement_flags
_atom_site_occupancy
_atom_site_disorder_assembly
_atom_site_disorder_group
O O1 0.09486(7) -0.22305(10) 0.03379(7) 0.0668(3) Uani d . 1 . .
C C14 -0.13644(11) 0.27243(16) 0.51588(10) 0.0646(3) Uani d U 1 . .
C C7 0.13090(9) 0.13033(12) 0.40443(8) 0.0486(3) Uani d . 1 . .
H H7 0.2053 0.1581 0.4428 0.058 Uiso calc R 1 . .
C C2 -0.00061(9) -0.10045(13) 0.15020(9) 0.0534(3) Uani d . 1 . .
H H2 -0.0720 -0.1348 0.1083 0.064 Uiso calc R 1 . .
C C8 0.04916(9) 0.17842(13) 0.44506(8) 0.0505(3) Uani d . 1 . .
H H8 -0.0254 0.1492 0.4090 0.061 Uiso calc R 1 . .
C C4 0.11576(9) 0.03969(11) 0.30705(8) 0.0464(3) Uani d . 1 . .
C C5 0.21124(9) 0.00232(14) 0.27569(10) 0.0559(3) Uani d . 1 . .
H H5 0.2828 0.0364 0.3174 0.067 Uiso calc R 1 . .
C C1 0.09578(9) -0.13673(12) 0.12143(9) 0.0512(3) Uani d . 1 . .
C C3 0.01045(9) -0.01297(13) 0.24151(9) 0.0525(3) Uani d . 1 . .
H H3 -0.0546 0.0117 0.2599 0.063 Uiso calc R 1 . .
C C6 0.20146(9) -0.08369(14) 0.18453(10) 0.0611(3) Uani d . 1 . .
H H6 0.2661 -0.1066 0.1649 0.073 Uiso calc R 1 . .
C C9 0.06860(9) 0.27216(12) 0.54059(9) 0.0507(3) Uani d . 1 . .
N N1 -0.22774(11) 0.23824(19) 0.46897(11) 0.0962(5) Uani d . 1 . .
C C12 -0.02183(10) 0.31596(13) 0.57378(9) 0.0552(3) Uani d U 1 . .
N N2 -0.00312(13) 0.48196(17) 0.74197(12) 0.0955(4) Uani d . 1 . .
C C10 0.18745(10) 0.31909(15) 0.60535(10) 0.0640(3) Uani d . 1 . .
H H10A 0.1837 0.4087 0.6472 0.077 Uiso calc R 1 . .
H H10B 0.2297 0.3441 0.5554 0.077 Uiso calc R 1 . .
C C15 -0.01196(12) -0.28321(15) -0.03201(11) 0.0687(4) Uani d . 1 . .
H H15A -0.0445 -0.3435 0.0128 0.103 Uiso calc R 1 . .
H H15B -0.0002 -0.3444 -0.0891 0.103 Uiso calc R 1 . .
H H15C -0.0629 -0.2022 -0.0638 0.103 Uiso calc R 1 . .
C C13 -0.00959(11) 0.40823(15) 0.66777(11) 0.0670(3) Uani d U 1 . .
C C11 0.25010(13) 0.1964(2) 0.68261(12) 0.0890(5) Uani d . 1 . .
H H11A 0.2143 0.1807 0.7382 0.133 Uiso calc R 1 . .
H H11B 0.3280 0.2260 0.7161 0.133 Uiso calc R 1 . .
H H11C 0.2477 0.1047 0.6424 0.133 Uiso calc R 1 . .

loop_
_atom_site_aniso_label
_atom_site_aniso_U_11
_atom_site_aniso_U_22
_atom_site_aniso_U_33
_atom_site_aniso_U_12
_atom_site_aniso_U_13
_atom_site_aniso_U_23
O1 0.0564(5) 0.0802(6) 0.0658(5) 0.0005(4) 0.0219(4) -0.0264(4)
C14 0.0545(6) 0.0853(9) 0.0560(7) 0.0201(5) 0.0199(5) 0.0060(5)
C7 0.0477(5) 0.0515(6) 0.0483(5) -0.0039(4) 0.0173(4) -0.0007(4)
C2 0.0417(5) 0.0614(6) 0.0569(6) -0.0034(5) 0.0150(4) -0.0094(5)
C8 0.0483(6) 0.0564(6) 0.0481(6) 0.0002(4) 0.0167(4) -0.0022(5)
C4 0.0451(5) 0.0490(5) 0.0476(5) -0.0006(4) 0.0179(4) 0.0000(4)
C5 0.0405(5) 0.0666(7) 0.0609(6) -0.0030(5) 0.0163(5) -0.0113(5)
C1 0.0505(6) 0.0527(6) 0.0526(6) 0.0020(5) 0.0194(5) -0.0070(5)
C3 0.0426(5) 0.0620(6) 0.0576(6) -0.0014(5) 0.0225(5) -0.0076(5)
C6 0.0444(6) 0.0742(8) 0.0697(7) 0.0008(5) 0.0250(5) -0.0176(6)
C9 0.0556(6) 0.0511(6) 0.0487(6) 0.0024(4) 0.0209(5) 0.0016(4)
N1 0.0536(7) 0.1471(13) 0.0840(8) 0.0179(7) 0.0154(6) 0.0044(8)
C12 0.0588(6) 0.0598(6) 0.0503(6) 0.0116(5) 0.0215(5) 0.0034(4)
N2 0.1005(10) 0.1055(10) 0.0906(9) 0.0068(8) 0.0443(8) -0.0336(8)
C10 0.0619(7) 0.0708(7) 0.0652(7) -0.0132(6) 0.0284(6) -0.0197(6)
C15 0.0699(8) 0.0710(8) 0.0633(7) -0.0060(6) 0.0179(6) -0.0210(6)
C13 0.0705(8) 0.0706(8) 0.0664(7) 0.0122(6) 0.0308(6) -0.0064(6)
C11 0.0617(8) 0.1201(13) 0.0720(9) -0.0096(8) 0.0015(7) -0.0004(9)

loop_
_atom_type_symbol
_atom_type_description
_atom_type_scat_dispersion_real
_atom_type_scat_dispersion_imag
_atom_type_scat_source
C C 0.0181 0.0091 'International Tables Vol C Tables 4.2.6.8 and 6.1.1.4'
H H 0.0000 0.0000 'International Tables Vol C Tables 4.2.6.8 and 6.1.1.4'
N N 0.0311 0.0180 'International Tables Vol C Tables 4.2.6.8 and 6.1.1.4'
O O 0.0492 0.0322 'International Tables Vol C Tables 4.2.6.8 and 6.1.1.4'

loop_
_geom_angle_atom_site_label_1
_geom_angle_atom_site_label_2
_geom_angle_atom_site_label_3
_geom_angle_site_symmetry_1
_geom_angle_site_symmetry_3
_geom_angle
_geom_angle_publ_flag
C1 O1 C15 . . 118.04(9) ?
N1 C14 C12 . . 179.45(15) ?
C8 C7 C4 . . 126.97(10) ?
C8 C7 H7 . . 116.5 ?
C4 C7 H7 . . 116.5 ?
C3 C2 C1 . . 119.38(10) ?
C3 C2 H2 . . 120.3 ?
C1 C2 H2 . . 120.3 ?
C7 C8 C9 . . 124.70(10) ?
C7 C8 H8 . . 117.7 ?
C9 C8 H8 . . 117.7 ?
C3 C4 C5 . . 117.22(10) ?
C3 C4 C7 . . 123.72(9) ?
C5 C4 C7 . . 119.06(10) ?
C6 C5 C4 . . 121.29(10) ?
C6 C5 H5 . . 119.4 ?
C4 C5 H5 . . 119.4 ?
O1 C1 C6 . . 116.17(9) ?
O1 C1 C2 . . 124.31(10) ?
C6 C1 C2 . . 119.53(10) ?
C2 C3 C4 . . 122.15(9) ?
C2 C3 H3 . . 118.9 ?
C4 C3 H3 . . 118.9 ?
C5 C6 C1 . . 120.42(10) ?
C5 C6 H6 . . 119.8 ?
C1 C6 H6 . . 119.8 ?
C12 C9 C8 . . 119.57(10) ?
C12 C9 C10 . . 119.86(10) ?
C8 C9 C10 . . 120.56(9) ?
C9 C12 C13 . . 122.96(11) ?
C9 C12 C14 . . 122.01(11) ?
C13 C12 C14 . . 115.03(10) ?
C9 C10 C11 . . 112.04(11) ?
C9 C10 H10A . . 109.2 ?
C11 C10 H10A . . 109.2 ?
C9 C10 H10B . . 109.2 ?
C11 C10 H10B . . 109.2 ?
H10A C10 H10B . . 107.9 ?
O1 C15 H15A . . 109.5 ?
O1 C15 H15B . . 109.5 ?
H15A C15 H15B . . 109.5 ?
O1 C15 H15C . . 109.5 ?
H15A C15 H15C . . 109.5 ?
H15B C15 H15C . . 109.5 ?
N2 C13 C12 . . 178.06(14) ?
C10 C11 H11A . . 109.5 ?
C10 C11 H11B . . 109.5 ?
H11A C11 H11B . . 109.5 ?
C10 C11 H11C . . 109.5 ?
H11A C11 H11C . . 109.5 ?
H11B C11 H11C . . 109.5 ?

loop_
_geom_bond_atom_site_label_1
_geom_bond_atom_site_label_2
_geom_bond_site_symmetry_2
_geom_bond_distance
_geom_bond_publ_flag
O1 C1 . 1.3600(13) ?
O1 C15 . 1.4308(15) ?
C14 N1 . 1.1417(18) ?
C14 C12 . 1.4321(18) ?
C7 C8 . 1.3412(15) ?
C7 C4 . 1.4510(14) ?
C7 H7 . 0.9300 ?
C2 C3 . 1.3788(15) ?
C2 C1 . 1.3883(14) ?
C2 H2 . 0.9300 ?
C8 C9 . 1.4410(15) ?
C8 H8 . 0.9300 ?
C4 C3 . 1.3923(15) ?
C4 C5 . 1.3980(15) ?
C5 C6 . 1.3727(16) ?
C5 H5 . 0.9300 ?
C1 C6 . 1.3873(15) ?
C3 H3 . 0.9300 ?
C6 H6 . 0.9300 ?
C9 C12 . 1.3686(15) ?
C9 C10 . 1.5035(16) ?
C12 C13 . 1.4289(16) ?
N2 C13 . 1.1393(17) ?
C10 C11 . 1.516(2) ?
C10 H10A . 0.9700 ?
C10 H10B . 0.9700 ?
C15 H15A . 0.9600 ?
C15 H15B . 0.9600 ?
C15 H15C . 0.9600 ?
C11 H11A . 0.9600 ?
C11 H11B . 0.9600 ?
C11 H11C . 0.9600 ?

loop_
_geom_hbond_atom_site_label_D
_geom_hbond_atom_site_label_H
_geom_hbond_atom_site_label_A
_geom_hbond_site_symmetry_A
_geom_hbond_distance_DH
_geom_hbond_distance_HA
_geom_hbond_distance_DA
_geom_hbond_angle_DHA
C2 H2 N1 2_445 0.93 2.62 3.5285(19) 167.1(5)

loop_
_geom_torsion_atom_site_label_1
_geom_torsion_atom_site_label_2
_geom_torsion_atom_site_label_3
_geom_torsion_atom_site_label_4
_geom_torsion_site_symmetry_1
_geom_torsion_site_symmetry_2
_geom_torsion_site_symmetry_3
_geom_torsion_site_symmetry_4
_geom_torsion
_geom_torsion_publ_flag
C4 C7 C8 C9 . . . . -178.09(10) ?
C8 C7 C4 C3 . . . . -1.00(18) ?
C8 C7 C4 C5 . . . . 178.78(11) ?
C3 C4 C5 C6 . . . . -0.49(18) ?
C7 C4 C5 C6 . . . . 179.72(10) ?
C15 O1 C1 C6 . . . . 178.49(11) ?
C15 O1 C1 C2 . . . . -1.35(17) ?
C3 C2 C1 O1 . . . . 179.44(10) ?
C3 C2 C1 C6 . . . . -0.40(18) ?
C1 C2 C3 C4 . . . . -0.58(18) ?
C5 C4 C3 C2 . . . . 1.01(17) ?
C7 C4 C3 C2 . . . . -179.20(10) ?
C4 C5 C6 C1 . . . . -0.5(2) ?
O1 C1 C6 C5 . . . . -178.94(11) ?
C2 C1 C6 C5 . . . . 0.91(19) ?
C7 C8 C9 C12 . . . . 179.18(11) ?
C7 C8 C9 C10 . . . . -2.24(17) ?
C8 C9 C12 C13 . . . . 179.74(10) ?
C10 C9 C12 C13 . . . . 1.14(18) ?
C8 C9 C12 C14 . . . . -0.48(18) ?
C10 C9 C12 C14 . . . . -179.08(11) ?
C12 C9 C10 C11 . . . . 98.07(14) ?
C8 C9 C10 C11 . . . . -80.51(14) ?

loop_
_cod_related_entry_id
_cod_related_entry_database
_cod_related_entry_code
1 ChemSpider 30656400
